data_4083858
loop_
_publ_author_name
'Zhao, Hua'
'Sun, Hongjian'
'Li, Xiaoyan'

_publ_section_title
;
 Synthesis and Catalytic Property of Iron Pincer Complexes Generated by
 Csp3--H Activation
;
_journal_name_full Organometallics
_journal_page_first 140701152748009
_journal_paper_doi 10.1021/om500429r
_journal_year 2014
_chemical_formula_sum 'C43 H46 Fe P4'
_chemical_formula_weight 742.53
_chemical_name_systematic
; 
 ? 
;
_space_group_IT_number 2
_symmetry_cell_setting triclinic
_symmetry_space_group_name_Hall '-P 1'
_symmetry_space_group_name_H-M 'P -1'
_atom_sites_solution_hydrogens geom
_atom_sites_solution_primary direct
_atom_sites_solution_secondary difmap
_audit_creation_method SHELXL-97
_cell_angle_alpha 99.45(3)
_cell_angle_beta 93.59(3)
_cell_angle_gamma 111.40(3)
_cell_formula_units_Z 2
_cell_length_a 10.094(2)
_cell_length_b 12.590(3)
_cell_length_c 17.330(4)
_cell_measurement_temperature 293(2)
_cell_volume 2004.6(9)
_computing_structure_refinement 'SHELXL-97 (Sheldrick, 1997)'
_computing_structure_solution 'SHELXS-97 (Sheldrick, 1990)'
_diffrn_ambient_temperature 293(2)
_diffrn_measured_fraction_theta_full 0.986
_diffrn_measured_fraction_theta_max 0.986
_diffrn_radiation_monochromator graphite
_diffrn_radiation_source 'fine-focus sealed tube'
_diffrn_radiation_type MoK\a
_diffrn_radiation_wavelength 0.71073
_diffrn_reflns_av_R_equivalents 0.0718
_diffrn_reflns_av_sigmaI/netI 0.2037
_diffrn_reflns_limit_h_max 11
_diffrn_reflns_limit_h_min -11
_diffrn_reflns_limit_k_max 14
_diffrn_reflns_limit_k_min -14
_diffrn_reflns_limit_l_max 20
_diffrn_reflns_limit_l_min -10
_diffrn_reflns_number 9849
_diffrn_reflns_theta_full 25.00
_diffrn_reflns_theta_max 25.00
_diffrn_reflns_theta_min 2.19
_exptl_absorpt_coefficient_mu 0.564
_exptl_absorpt_correction_T_max 0.9202
_exptl_absorpt_correction_T_min 0.9053
_exptl_absorpt_correction_type multi-scan
_exptl_absorpt_process_details sadabs
_exptl_crystal_density_diffrn 1.230
_exptl_crystal_density_method 'not measured'
_exptl_crystal_F_000 780
_exptl_crystal_size_max 0.18
_exptl_crystal_size_mid 0.17
_exptl_crystal_size_min 0.15
_platon_squeeze_details
;
;
_refine_diff_density_max 1.354
_refine_diff_density_min -0.498
_refine_diff_density_rms 0.114
_refine_ls_extinction_method none
_refine_ls_goodness_of_fit_ref 0.965
_refine_ls_hydrogen_treatment mixed
_refine_ls_matrix_type full
_refine_ls_number_parameters 439
_refine_ls_number_reflns 6953
_refine_ls_number_restraints 0
_refine_ls_restrained_S_all 0.965
_refine_ls_R_factor_all 0.2054
_refine_ls_R_factor_gt 0.0887
_refine_ls_shift/su_max 0.000
_refine_ls_shift/su_mean 0.000
_refine_ls_structure_factor_coef Fsqd
_refine_ls_weighting_details 'calc w=1/[\s^2^(Fo^2^)+(0.1306P)^2^+0.0000P] where P=(Fo^2^+2Fc^2^)/3'
_refine_ls_weighting_scheme calc
_refine_ls_wR_factor_gt 0.2103
_refine_ls_wR_factor_ref 0.2813
_reflns_number_gt 2921
_reflns_number_total 6953
_reflns_threshold_expression >2sigma(I)
_cod_data_source_file om500429r_si_001.cif
_cod_data_source_block complex3
_cod_depositor_comments
;
The following automatic conversions were performed:

'_symmetry_cell_setting' value 'Triclinic' changed to 'triclinic'
according to
/usr/data/users/saulius/crontab/automatic-downloads/rss-feeds/ACS/lib/dictionaries/cif_core.dic
dictionary named 'cif_core.dic' version 2.4.2 from 2011-04-26.

Automatic conversion script
Id: cif_fix_values 2281 2013-09-26 08:29:07Z andrius 
;
_cod_original_cell_volume 2004.7(7)
_cod_original_sg_symbol_H-M 'P-1   '
_cod_database_code 4083858

loop_
_symmetry_equiv_pos_as_xyz
'x, y, z'
'-x, -y, -z'

loop_
_atom_site_label
_atom_site_type_symbol
_atom_site_fract_x
_atom_site_fract_y
_atom_site_fract_z
_atom_site_U_iso_or_equiv
_atom_site_adp_type
_atom_site_occupancy
_atom_site_symmetry_multiplicity
_atom_site_calc_flag
_atom_site_refinement_flags
Fe1 Fe 0.63062(13) 0.80065(11) 0.69343(8) 0.0395(4) Uani 1 1 d .
P3 P 0.4620(2) 0.8769(2) 0.71052(14) 0.0382(6) Uani 1 1 d .
P1 P 0.5953(2) 0.6940(2) 0.78642(14) 0.0415(7) Uani 1 1 d .
P4 P 0.8230(3) 0.9464(2) 0.76790(17) 0.0520(7) Uani 1 1 d .
P2 P 0.6731(3) 0.8331(2) 0.57146(15) 0.0477(7) Uani 1 1 d .
C40 C 0.2376(9) 0.7548(8) 0.7919(5) 0.042(2) Uani 1 1 d .
H40 H 0.2059 0.6982 0.7458 0.050 Uiso 1 1 calc R
C7 C 0.4424(9) 0.6508(7) 0.6357(5) 0.042(2) Uani 1 1 d .
H7 H 0.4766 0.6062 0.5956 0.050 Uiso 1 1 calc R
C8 C 0.3623(9) 0.5660(7) 0.6852(5) 0.038(2) Uani 1 1 d .
C1 C 0.3391(9) 0.6914(8) 0.5897(6) 0.043(2) Uani 1 1 d .
C38 C 0.4022(10) 0.9371(8) 0.8654(6) 0.052(3) Uani 1 1 d .
H38 H 0.4839 1.0043 0.8695 0.063 Uiso 1 1 calc R
C32 C 0.4805(9) 1.0273(7) 0.7108(5) 0.038(2) Uani 1 1 d .
C41 C 0.1636(10) 0.7376(9) 0.8553(6) 0.051(3) Uani 1 1 d .
H41 H 0.0831 0.6697 0.8517 0.062 Uiso 1 1 calc R
C39 C 0.3585(8) 0.8545(8) 0.7947(5) 0.035(2) Uani 1 1 d .
C13 C 0.3544(10) 0.4974(9) 0.8072(6) 0.057(3) Uani 1 1 d .
H13 H 0.3971 0.5055 0.8581 0.068 Uiso 1 1 calc R
C11 C 0.1620(11) 0.3980(9) 0.7020(7) 0.061(3) Uani 1 1 d .
H11 H 0.0729 0.3395 0.6821 0.073 Uiso 1 1 calc R
C10 C 0.2307(10) 0.4737(8) 0.6566(6) 0.050(3) Uani 1 1 d .
H10 H 0.1893 0.4641 0.6052 0.061 Uiso 1 1 calc R
C33 C 0.6031(10) 1.1040(9) 0.6873(6) 0.054(3) Uani 1 1 d .
H33 H 0.6757 1.0784 0.6737 0.065 Uiso 1 1 calc R
C9 C 0.4223(9) 0.5762(7) 0.7608(5) 0.038(2) Uani 1 1 d .
C30 C 0.5817(10) 0.9040(9) 0.5170(5) 0.055(3) Uani 1 1 d .
H30A H 0.6057 0.9825 0.5449 0.082 Uiso 1 1 calc R
H30B H 0.4798 0.8621 0.5120 0.082 Uiso 1 1 calc R
H30C H 0.6114 0.9049 0.4655 0.082 Uiso 1 1 calc R
C12 C 0.2236(11) 0.4069(9) 0.7784(7) 0.061(3) Uani 1 1 d .
H12 H 0.1783 0.3536 0.8090 0.073 Uiso 1 1 calc R
C5 C 0.2305(10) 0.8334(9) 0.5894(6) 0.050(3) Uani 1 1 d .
H5 H 0.2222 0.9021 0.6132 0.060 Uiso 1 1 calc R
C37 C 0.3734(11) 1.0708(9) 0.7283(6) 0.054(3) Uani 1 1 d .
H37 H 0.2890 1.0223 0.7432 0.065 Uiso 1 1 calc R
C2 C 0.2565(9) 0.6295(8) 0.5200(5) 0.044(2) Uani 1 1 d .
H2 H 0.2627 0.5595 0.4972 0.053 Uiso 1 1 calc R
C43 C 0.3252(11) 0.9204(10) 0.9304(6) 0.058(3) Uani 1 1 d .
H43 H 0.3539 0.9768 0.9767 0.070 Uiso 1 1 calc R
C34 C 0.6200(13) 1.2189(9) 0.6834(6) 0.071(3) Uani 1 1 d .
H34 H 0.7028 1.2687 0.6679 0.085 Uiso 1 1 calc R
C31 C 0.6361(11) 0.7029(9) 0.4932(5) 0.061(3) Uani 1 1 d .
H31A H 0.5351 0.6680 0.4744 0.092 Uiso 1 1 calc R
H31B H 0.6652 0.6477 0.5142 0.092 Uiso 1 1 calc R
H31C H 0.6886 0.7253 0.4503 0.092 Uiso 1 1 calc R
C3 C 0.1632(10) 0.6688(9) 0.4823(6) 0.054(3) Uani 1 1 d .
H3 H 0.1116 0.6272 0.4334 0.065 Uiso 1 1 calc R
C6 C 0.3255(9) 0.7943(8) 0.6254(5) 0.039(2) Uani 1 1 d .
C36 C 0.3900(13) 1.1840(9) 0.7241(6) 0.062(3) Uani 1 1 d .
H36 H 0.3168 1.2098 0.7358 0.074 Uiso 1 1 calc R
C4 C 0.1465(10) 0.7694(9) 0.5169(6) 0.053(3) Uani 1 1 d .
H4 H 0.0811 0.7942 0.4929 0.064 Uiso 1 1 calc R
C20 C 0.7190(9) 0.6373(7) 0.7440(5) 0.038(2) Uani 1 1 d .
C21 C 0.7522(9) 0.7007(8) 0.6814(5) 0.043(2) Uani 1 1 d .
C25 C 0.7770(10) 0.5569(8) 0.7587(6) 0.049(2) Uani 1 1 d .
H25 H 0.7508 0.5161 0.7991 0.059 Uiso 1 1 calc R
C23 C 0.9148(10) 0.6006(9) 0.6529(6) 0.052(3) Uani 1 1 d .
H23 H 0.9859 0.5919 0.6239 0.063 Uiso 1 1 calc R
C22 C 0.8501(9) 0.6770(8) 0.6360(6) 0.050(3) Uani 1 1 d .
H22 H 0.8734 0.7127 0.5930 0.060 Uiso 1 1 calc R
C24 C 0.8762(10) 0.5397(8) 0.7104(6) 0.051(3) Uani 1 1 d .
H24 H 0.9160 0.4856 0.7180 0.061 Uiso 1 1 calc R
C19 C 0.6288(11) 0.7195(8) 0.8931(6) 0.051(3) Uani 1 1 d .
C42 C 0.2077(10) 0.8200(10) 0.9240(6) 0.057(3) Uani 1 1 d .
H42 H 0.1568 0.8072 0.9668 0.068 Uiso 1 1 calc R
C35 C 0.5113(15) 1.2567(10) 0.7033(7) 0.073(3) Uani 1 1 d .
H35 H 0.5222 1.3330 0.7022 0.088 Uiso 1 1 calc R
C27 C 0.9426(11) 1.0812(9) 0.7410(7) 0.082(4) Uani 1 1 d .
H27A H 1.0189 1.1240 0.7835 0.124 Uiso 1 1 calc R
H27B H 0.8889 1.1279 0.7312 0.124 Uiso 1 1 calc R
H27C H 0.9823 1.0620 0.6943 0.124 Uiso 1 1 calc R
C14 C 0.5290(11) 0.7423(8) 0.9391(6) 0.057(3) Uani 1 1 d .
H14 H 0.4440 0.7416 0.9146 0.069 Uiso 1 1 calc R
C18 C 0.7537(12) 0.7187(10) 0.9328(7) 0.072(3) Uani 1 1 d .
H18 H 0.8210 0.7023 0.9039 0.086 Uiso 1 1 calc R
C26 C 0.7871(11) 1.0157(9) 0.8620(6) 0.075(4) Uani 1 1 d .
H26A H 0.8759 1.0580 0.8963 0.113 Uiso 1 1 calc R
H26B H 0.7246 0.9569 0.8865 0.113 Uiso 1 1 calc R
H26C H 0.7421 1.0683 0.8522 0.113 Uiso 1 1 calc R
C28 C 0.9698(11) 0.9082(10) 0.8049(7) 0.082(4) Uani 1 1 d .
H28A H 1.0067 0.8759 0.7613 0.123 Uiso 1 1 calc R
H28B H 0.9349 0.8518 0.8376 0.123 Uiso 1 1 calc R
H28C H 1.0449 0.9767 0.8354 0.123 Uiso 1 1 calc R
C29 C 0.8595(11) 0.9166(10) 0.5570(7) 0.075(3) Uani 1 1 d .
H29A H 0.8724 0.8948 0.5031 0.112 Uiso 1 1 calc R
H29B H 0.9247 0.8999 0.5912 0.112 Uiso 1 1 calc R
H29C H 0.8784 0.9983 0.5692 0.112 Uiso 1 1 calc R
C17 C 0.7785(15) 0.7422(13) 1.0151(7) 0.096(5) Uani 1 1 d .
H17 H 0.8628 0.7430 1.0406 0.115 Uiso 1 1 calc R
C15 C 0.5556(14) 0.7657(11) 1.0201(7) 0.081(4) Uani 1 1 d .
H15 H 0.4894 0.7828 1.0494 0.098 Uiso 1 1 calc R
C16 C 0.6787(18) 0.7644(11) 1.0588(7) 0.094(4) Uani 1 1 d .
H16 H 0.6940 0.7783 1.1137 0.113 Uiso 1 1 calc R

loop_
_atom_site_aniso_label
_atom_site_aniso_U_11
_atom_site_aniso_U_22
_atom_site_aniso_U_33
_atom_site_aniso_U_23
_atom_site_aniso_U_13
_atom_site_aniso_U_12
Fe1 0.0283(7) 0.0403(8) 0.0494(9) 0.0098(6) 0.0076(6) 0.0120(6)
P3 0.0315(13) 0.0393(14) 0.0440(15) 0.0077(11) 0.0070(11) 0.0135(11)
P1 0.0338(14) 0.0438(15) 0.0477(16) 0.0108(12) 0.0090(11) 0.0146(12)
P4 0.0334(15) 0.0465(17) 0.072(2) 0.0110(14) 0.0050(13) 0.0117(13)
P2 0.0413(15) 0.0549(17) 0.0551(17) 0.0201(13) 0.0176(12) 0.0221(13)
C40 0.024(5) 0.048(6) 0.051(6) 0.003(5) 0.000(4) 0.014(5)
C7 0.033(5) 0.037(5) 0.053(6) 0.002(5) 0.006(4) 0.014(5)
C8 0.026(5) 0.032(5) 0.054(6) 0.007(4) 0.009(4) 0.011(4)
C1 0.030(5) 0.036(5) 0.060(7) 0.013(5) 0.007(5) 0.008(4)
C38 0.050(6) 0.044(6) 0.066(7) 0.008(5) 0.004(5) 0.022(5)
C32 0.033(5) 0.034(5) 0.046(6) 0.011(4) 0.010(4) 0.012(4)
C41 0.044(6) 0.061(7) 0.052(7) 0.017(6) 0.020(5) 0.018(5)
C39 0.026(5) 0.041(5) 0.038(5) 0.006(4) 0.003(4) 0.013(4)
C13 0.042(6) 0.049(7) 0.074(8) 0.006(6) 0.007(5) 0.014(6)
C11 0.036(6) 0.045(7) 0.096(9) 0.013(6) 0.009(6) 0.009(5)
C10 0.042(6) 0.055(7) 0.068(7) 0.022(6) 0.016(5) 0.029(6)
C33 0.039(6) 0.052(7) 0.063(7) 0.003(5) 0.009(5) 0.011(5)
C9 0.031(5) 0.035(5) 0.055(6) 0.020(5) 0.015(4) 0.014(4)
C30 0.053(6) 0.073(7) 0.052(6) 0.032(6) 0.013(5) 0.029(6)
C12 0.052(7) 0.056(7) 0.081(9) 0.031(6) 0.030(6) 0.015(6)
C5 0.042(6) 0.055(7) 0.054(7) 0.013(5) 0.018(5) 0.018(5)
C37 0.055(7) 0.051(7) 0.057(7) 0.015(5) 0.013(5) 0.019(6)
C2 0.043(6) 0.036(6) 0.050(6) 0.005(5) -0.001(5) 0.014(5)
C43 0.048(7) 0.080(8) 0.046(7) 0.010(6) 0.014(5) 0.023(6)
C34 0.080(9) 0.040(7) 0.075(8) 0.027(6) 0.004(7) -0.003(6)
C31 0.081(8) 0.063(7) 0.054(7) 0.017(6) 0.023(6) 0.038(6)
C3 0.043(6) 0.065(7) 0.042(6) 0.003(5) 0.000(5) 0.011(6)
C6 0.027(5) 0.055(6) 0.039(5) 0.013(5) 0.004(4) 0.017(5)
C36 0.096(9) 0.054(7) 0.057(7) 0.018(6) 0.013(6) 0.050(7)
C4 0.039(6) 0.051(7) 0.067(8) 0.007(6) 0.007(5) 0.016(5)
C20 0.039(5) 0.036(5) 0.045(6) 0.011(4) 0.006(4) 0.019(5)
C21 0.029(5) 0.038(5) 0.057(6) 0.002(5) -0.005(4) 0.012(4)
C25 0.042(6) 0.048(6) 0.050(6) -0.001(5) 0.001(5) 0.014(5)
C23 0.044(6) 0.054(7) 0.063(7) 0.011(6) 0.011(5) 0.023(5)
C22 0.037(6) 0.057(7) 0.063(7) 0.016(5) 0.022(5) 0.022(5)
C24 0.038(6) 0.041(6) 0.072(8) -0.003(5) -0.005(5) 0.021(5)
C19 0.053(7) 0.037(6) 0.057(7) 0.012(5) 0.004(5) 0.011(5)
C42 0.046(6) 0.080(8) 0.056(7) 0.027(6) 0.022(5) 0.030(6)
C35 0.103(11) 0.043(7) 0.069(8) 0.012(6) 0.001(7) 0.024(8)
C27 0.047(7) 0.061(8) 0.110(10) 0.024(7) 0.004(6) -0.015(6)
C14 0.064(7) 0.050(7) 0.065(8) 0.016(6) 0.018(6) 0.027(6)
C18 0.066(8) 0.098(10) 0.058(8) -0.001(7) 0.007(6) 0.047(7)
C26 0.059(7) 0.061(8) 0.076(8) -0.024(6) -0.004(6) 0.007(6)
C28 0.060(8) 0.078(9) 0.104(10) 0.015(7) -0.031(7) 0.030(7)
C29 0.057(7) 0.083(9) 0.087(9) 0.037(7) 0.038(6) 0.016(7)
C17 0.108(11) 0.147(14) 0.052(9) 0.022(8) -0.003(8) 0.072(11)
C15 0.102(10) 0.107(11) 0.056(8) 0.016(7) 0.024(7) 0.062(9)
C16 0.147(14) 0.096(11) 0.047(8) 0.006(7) -0.004(9) 0.062(10)

loop_
_atom_type_symbol
_atom_type_description
_atom_type_scat_dispersion_real
_atom_type_scat_dispersion_imag
_atom_type_scat_source
C C 0.0033 0.0016 'International Tables Vol C Tables 4.2.6.8 and 6.1.1.4'
H H 0.0000 0.0000 'International Tables Vol C Tables 4.2.6.8 and 6.1.1.4'
P P 0.1023 0.0942 'International Tables Vol C Tables 4.2.6.8 and 6.1.1.4'
Fe Fe 0.3463 0.8444 'International Tables Vol C Tables 4.2.6.8 and 6.1.1.4'

loop_
_geom_angle_atom_site_label_1
_geom_angle_atom_site_label_2
_geom_angle_atom_site_label_3
_geom_angle
C21 Fe1 C7 90.0(3)
C21 Fe1 P1 70.7(3)
C7 Fe1 P1 79.6(2)
C21 Fe1 P3 168.3(3)
C7 Fe1 P3 80.6(2)
P1 Fe1 P3 100.62(10)
C21 Fe1 P2 87.4(3)
C7 Fe1 P2 86.5(3)
P1 Fe1 P2 153.85(11)
P3 Fe1 P2 98.81(10)
C21 Fe1 P4 88.4(2)
C7 Fe1 P4 172.5(3)
P1 Fe1 P4 92.90(11)
P3 Fe1 P4 100.11(10)
P2 Fe1 P4 100.73(12)
C6 P3 C32 102.6(4)
C6 P3 C39 102.7(4)
C32 P3 C39 97.7(4)
C6 P3 Fe1 102.6(3)
C32 P3 Fe1 127.6(3)
C39 P3 Fe1 120.2(3)
C20 P1 C9 105.3(4)
C20 P1 C19 109.8(4)
C9 P1 C19 104.4(4)
C20 P1 Fe1 86.1(3)
C9 P1 Fe1 109.1(3)
C19 P1 Fe1 137.3(3)
C28 P4 C27 94.3(5)
C28 P4 C26 99.3(5)
C27 P4 C26 96.7(5)
C28 P4 Fe1 117.1(4)
C27 P4 Fe1 128.4(4)
C26 P4 Fe1 115.3(3)
C30 P2 C29 99.0(5)
C30 P2 C31 97.3(5)
C29 P2 C31 98.3(5)
C30 P2 Fe1 123.1(3)
C29 P2 Fe1 118.0(4)
C31 P2 Fe1 116.4(3)
C41 C40 C39 121.8(9)
C41 C40 H40 119.1
C39 C40 H40 119.1
C8 C7 C1 111.0(7)
C8 C7 Fe1 118.0(6)
C1 C7 Fe1 109.6(6)
C8 C7 H7 105.8
C1 C7 H7 105.8
Fe1 C7 H7 105.8
C9 C8 C10 117.7(8)
C9 C8 C7 119.3(8)
C10 C8 C7 122.9(8)
C2 C1 C6 119.3(8)
C2 C1 C7 123.7(8)
C6 C1 C7 116.9(8)
C39 C38 C43 121.4(10)
C39 C38 H38 119.3
C43 C38 H38 119.3
C33 C32 C37 116.0(8)
C33 C32 P3 119.7(7)
C37 C32 P3 124.2(7)
C40 C41 C42 120.4(10)
C40 C41 H41 119.8
C42 C41 H41 119.8
C40 C39 C38 117.1(8)
C40 C39 P3 122.2(7)
C38 C39 P3 120.7(7)
C12 C13 C9 120.7(10)
C12 C13 H13 119.7
C9 C13 H13 119.7
C10 C11 C12 120.7(10)
C10 C11 H11 119.6
C12 C11 H11 119.6
C11 C10 C8 121.7(10)
C11 C10 H10 119.1
C8 C10 H10 119.1
C32 C33 C34 121.9(10)
C32 C33 H33 119.0
C34 C33 H33 119.0
C8 C9 C13 121.0(9)
C8 C9 P1 112.1(6)
C13 C9 P1 126.8(8)
P2 C30 H30A 109.5
P2 C30 H30B 109.5
H30A C30 H30B 109.5
P2 C30 H30C 109.5
H30A C30 H30C 109.5
H30B C30 H30C 109.5
C13 C12 C11 118.1(10)
C13 C12 H12 120.9
C11 C12 H12 120.9
C6 C5 C4 120.2(9)
C6 C5 H5 119.9
C4 C5 H5 119.9
C36 C37 C32 122.0(10)
C36 C37 H37 119.0
C32 C37 H37 119.0
C1 C2 C3 121.2(9)
C1 C2 H2 119.4
C3 C2 H2 119.4
C42 C43 C38 118.7(10)
C42 C43 H43 120.7
C38 C43 H43 120.7
C35 C34 C33 118.9(10)
C35 C34 H34 120.6
C33 C34 H34 120.6
P2 C31 H31A 109.5
P2 C31 H31B 109.5
H31A C31 H31B 109.5
P2 C31 H31C 109.5
H31A C31 H31C 109.5
H31B C31 H31C 109.5
C4 C3 C2 120.6(9)
C4 C3 H3 119.7
C2 C3 H3 119.7
C5 C6 C1 120.2(8)
C5 C6 P3 125.8(7)
C1 C6 P3 113.3(6)
C35 C36 C37 120.4(11)
C35 C36 H36 119.8
C37 C36 H36 119.8
C3 C4 C5 118.5(9)
C3 C4 H4 120.7
C5 C4 H4 120.7
C25 C20 C21 123.9(8)
C25 C20 P1 136.2(7)
C21 C20 P1 99.9(6)
C22 C21 C20 114.7(8)
C22 C21 Fe1 142.0(8)
C20 C21 Fe1 103.3(6)
C20 C25 C24 117.4(9)
C20 C25 H25 121.3
C24 C25 H25 121.3
C24 C23 C22 121.4(9)
C24 C23 H23 119.3
C22 C23 H23 119.3
C21 C22 C23 121.8(9)
C21 C22 H22 119.1
C23 C22 H22 119.1
C23 C24 C25 120.7(9)
C23 C24 H24 119.6
C25 C24 H24 119.6
C18 C19 C14 117.5(10)
C18 C19 P1 122.2(8)
C14 C19 P1 120.2(8)
C43 C42 C41 120.7(10)
C43 C42 H42 119.6
C41 C42 H42 119.6
C36 C35 C34 120.7(11)
C36 C35 H35 119.6
C34 C35 H35 119.6
P4 C27 H27A 109.5
P4 C27 H27B 109.5
H27A C27 H27B 109.5
P4 C27 H27C 109.5
H27A C27 H27C 109.5
H27B C27 H27C 109.5
C15 C14 C19 120.7(10)
C15 C14 H14 119.7
C19 C14 H14 119.7
C17 C18 C19 120.9(11)
C17 C18 H18 119.6
C19 C18 H18 119.6
P4 C26 H26A 109.5
P4 C26 H26B 109.5
H26A C26 H26B 109.5
P4 C26 H26C 109.5
H26A C26 H26C 109.5
H26B C26 H26C 109.5
P4 C28 H28A 109.5
P4 C28 H28B 109.5
H28A C28 H28B 109.5
P4 C28 H28C 109.5
H28A C28 H28C 109.5
H28B C28 H28C 109.5
P2 C29 H29A 109.5
P2 C29 H29B 109.5
H29A C29 H29B 109.5
P2 C29 H29C 109.5
H29A C29 H29C 109.5
H29B C29 H29C 109.5
C16 C17 C18 120.3(12)
C16 C17 H17 119.8
C18 C17 H17 119.8
C14 C15 C16 121.4(12)
C14 C15 H15 119.3
C16 C15 H15 119.3
C17 C16 C15 119.1(12)
C17 C16 H16 120.5
C15 C16 H16 120.5

loop_
_geom_bond_atom_site_label_1
_geom_bond_atom_site_label_2
_geom_bond_distance
Fe1 C21 2.051(9)
Fe1 C7 2.167(9)
Fe1 P1 2.227(3)
Fe1 P3 2.251(3)
Fe1 P2 2.256(3)
Fe1 P4 2.261(3)
P3 C6 1.831(9)
P3 C32 1.833(9)
P3 C39 1.847(9)
P1 C20 1.789(9)
P1 C9 1.800(9)
P1 C19 1.812(10)
P4 C28 1.828(9)
P4 C27 1.841(10)
P4 C26 1.841(10)
P2 C30 1.817(9)
P2 C29 1.847(10)
P2 C31 1.852(10)
C40 C41 1.368(12)
C40 C39 1.386(12)
C40 H40 0.9300
C7 C8 1.513(12)
C7 C1 1.550(11)
C7 H7 0.9800
C8 C9 1.375(11)
C8 C10 1.401(12)
C1 C2 1.361(12)
C1 C6 1.399(12)
C38 C39 1.398(12)
C38 C43 1.409(13)
C38 H38 0.9300
C32 C33 1.397(12)
C32 C37 1.407(12)
C41 C42 1.373(13)
C41 H41 0.9300
C13 C12 1.387(13)
C13 C9 1.391(12)
C13 H13 0.9300
C11 C10 1.357(13)
C11 C12 1.396(13)
C11 H11 0.9300
C10 H10 0.9300
C33 C34 1.406(13)
C33 H33 0.9300
C30 H30A 0.9600
C30 H30B 0.9600
C30 H30C 0.9600
C12 H12 0.9300
C5 C6 1.386(12)
C5 C4 1.408(12)
C5 H5 0.9300
C37 C36 1.387(13)
C37 H37 0.9300
C2 C3 1.388(12)
C2 H2 0.9300
C43 C42 1.365(14)
C43 H43 0.9300
C34 C35 1.387(16)
C34 H34 0.9300
C31 H31A 0.9600
C31 H31B 0.9600
C31 H31C 0.9600
C3 C4 1.382(13)
C3 H3 0.9300
C36 C35 1.347(15)
C36 H36 0.9300
C4 H4 0.9300
C20 C25 1.390(12)
C20 C21 1.435(12)
C21 C22 1.386(12)
C25 C24 1.398(13)
C25 H25 0.9300
C23 C24 1.346(13)
C23 C22 1.401(12)
C23 H23 0.9300
C22 H22 0.9300
C24 H24 0.9300
C19 C18 1.403(13)
C19 C14 1.403(13)
C42 H42 0.9300
C35 H35 0.9300
C27 H27A 0.9600
C27 H27B 0.9600
C27 H27C 0.9600
C14 C15 1.373(14)
C14 H14 0.9300
C18 C17 1.395(14)
C18 H18 0.9300
C26 H26A 0.9600
C26 H26B 0.9600
C26 H26C 0.9600
C28 H28A 0.9600
C28 H28B 0.9600
C28 H28C 0.9600
C29 H29A 0.9600
C29 H29B 0.9600
C29 H29C 0.9600
C17 C16 1.377(17)
C17 H17 0.9300
C15 C16 1.382(16)
C15 H15 0.9300
C16 H16 0.9300

loop_
_platon_squeeze_void_nr
_platon_squeeze_void_average_x
_platon_squeeze_void_average_y
_platon_squeeze_void_average_z
_platon_squeeze_void_volume
_platon_squeeze_void_count_electrons
_platon_squeeze_void_content
1 0.000 0.000 0.000 20 1 ' '
2 0.008 0.500 1.000 225 78 ' '
